data_4324846
loop_
_publ_author_name
'Yonghao Zheng'
'Andrei S. Batsanov'
'Martin R. Bryce'

_publ_contact_author 'Andrei S.Batsanov'
_publ_contact_author_email a.s.batsanov@durham.ac.uk
_publ_section_title
;
 Unusual Dinuclear and Mononuclear Cyclometalated Iridium Complexes of
 2,5-Diaryl-1,3,4-oxadiazole Derivatives
;
_journal_name_full 'Inorganic Chemistry'
_journal_page_first 3354
_journal_page_last 3362
_journal_paper_doi 10.1021/ic102153x
_journal_volume 50
_journal_year 2011
_chemical_formula_moiety 'C92 H104 Cl2 F4 Ir2 N8 O4,2(C H2 Cl2)'
_chemical_formula_sum 'C94 H108 Cl6 F4 Ir2 N8 O4'
_chemical_formula_weight 2086.98
_space_group_IT_number 14
_symmetry_cell_setting monoclinic
_symmetry_space_group_name_Hall '-P 2yn'
_symmetry_space_group_name_H-M 'P 1 21/n 1'
_atom_sites_solution_hydrogens geom
_atom_sites_solution_primary heavy
_atom_sites_solution_secondary difmap
_audit_creation_method SHELXL-97
_cell_angle_alpha 90.00
_cell_angle_beta 100.029(5)
_cell_angle_gamma 90.00
_cell_formula_units_Z 2
_cell_length_a 14.2350(5)
_cell_length_b 15.2472(5)
_cell_length_c 21.7641(8)
_cell_measurement_reflns_used 8235
_cell_measurement_temperature 120(2)
_cell_measurement_theta_max 33.949
_cell_measurement_theta_min 2.297
_cell_volume 4651.6(3)
_computing_cell_refinement 'SAINT v6.45A (Bruker, 2003)'
_computing_data_collection 'SMART v5.625 (Bruker, 2001)'
_computing_data_reduction 'SAINT v6.45A (Bruker, 2003)'
_computing_molecular_graphics
;
OLEX2: a complete structure solution, refinement and analysis program. 
Dolomanov et al., J. Appl. Cryst. (2009). 42, 339-341
;
_computing_publication_material
;
OLEX2: a complete structure solution, refinement and analysis program. 
Dolomanov et al., J. Appl. Cryst. (2009). 42, 339-341
;
_computing_structure_refinement 'SHELXL-97 (Sheldrick, 2008)'
_computing_structure_solution
;
A short history of SHELX (Sheldrick, 2008)/Bruker
;
_diffrn_ambient_temperature 120(2)
_diffrn_detector_area_resol_mean 5.6
_diffrn_measured_fraction_theta_full 1.000
_diffrn_measured_fraction_theta_max 1.000
_diffrn_measurement_device_type 'BRUKER SMART CCD 6000'
_diffrn_measurement_method '\W scans'
_diffrn_orient_matrix_UB_11 -0.053633
_diffrn_orient_matrix_UB_12 -0.041981
_diffrn_orient_matrix_UB_13 -0.013342
_diffrn_orient_matrix_UB_21 0.007164
_diffrn_orient_matrix_UB_22 0.008175
_diffrn_orient_matrix_UB_23 -0.044532
_diffrn_orient_matrix_UB_31 0.046469
_diffrn_orient_matrix_UB_32 -0.049723
_diffrn_orient_matrix_UB_33 0.003938
_diffrn_radiation_monochromator Parallel,graphite
_diffrn_radiation_source 'fine-focus sealed tube'
_diffrn_radiation_type 'MO K\a'
_diffrn_radiation_wavelength 0.71073
_diffrn_reflns_av_R_equivalents 0.0445
_diffrn_reflns_av_sigmaI/netI 0.0313
_diffrn_reflns_limit_h_max 21
_diffrn_reflns_limit_h_min -21
_diffrn_reflns_limit_k_max 23
_diffrn_reflns_limit_k_min -23
_diffrn_reflns_limit_l_max 32
_diffrn_reflns_limit_l_min -32
_diffrn_reflns_number 97915
_diffrn_reflns_theta_full 32.50
_diffrn_reflns_theta_max 32.50
_diffrn_reflns_theta_min 1.59
_diffrn_source_current 30.0
_diffrn_source_power 1.35
_diffrn_source_target Mo
_diffrn_source_voltage 45.0
_diffrn_standards_number 0
_exptl_absorpt_coefficient_mu 3.092
_exptl_absorpt_correction_T_max 0.6764
_exptl_absorpt_correction_T_min 0.3287
_exptl_absorpt_correction_type integration
_exptl_absorpt_process_details "'XPREP 6.14 (Bruker, 2003), R(int)=0.101 before correction"
_exptl_crystal_colour yellow
_exptl_crystal_density_diffrn 1.490
_exptl_crystal_description tabular
_exptl_crystal_F_000 2104
_exptl_crystal_size_max 0.5
_exptl_crystal_size_mid 0.28
_exptl_crystal_size_min 0.14
_refine_diff_density_max 3.808
_refine_diff_density_min -1.393
_refine_diff_density_rms 0.127
_refine_ls_extinction_method none
_refine_ls_goodness_of_fit_ref 1.049
_refine_ls_hydrogen_treatment constr
_refine_ls_matrix_type full
_refine_ls_number_parameters 560
_refine_ls_number_reflns 16837
_refine_ls_number_restraints 0
_refine_ls_restrained_S_all 1.049
_refine_ls_R_factor_all 0.0404
_refine_ls_R_factor_gt 0.0296
_refine_ls_shift/su_max 0.003
_refine_ls_shift/su_mean 0.000
_refine_ls_structure_factor_coef Fsqd
_refine_ls_weighting_details
;
calc w=1/[\s^2^(Fo^2^)+(0.0247P)^2^+8.7864P] where P=(Fo^2^+2Fc^2^)/3
;
_refine_ls_weighting_scheme calc
_refine_ls_wR_factor_gt 0.0658
_refine_ls_wR_factor_ref 0.0713
_reflns_number_gt 13995
_reflns_number_total 16837
_reflns_threshold_expression I>2\s(I)
_cod_data_source_file ic102153x_si_002_3.cif
_cod_data_source_block 13
_cod_database_code 4324846

loop_
_space_group_symop_id
_space_group_symop_operation_xyz
1 'x, y, z'
2 '-x+1/2, y+1/2, -z+1/2'
3 '-x, -y, -z'
4 'x-1/2, -y-1/2, z-1/2'

loop_
_atom_site_label
_atom_site_type_symbol
_atom_site_fract_x
_atom_site_fract_y
_atom_site_fract_z
_atom_site_U_iso_or_equiv
_atom_site_adp_type
_atom_site_occupancy
_atom_site_symmetry_multiplicity
_atom_site_calc_flag
_atom_site_refinement_flags
_atom_site_disorder_assembly
_atom_site_disorder_group
Ir Ir 0.354643(6) 0.462406(5) 0.500523(4) 0.01245(2) Uani 1 1 d . . .
Cl1 Cl 0.35204(4) 0.52472(4) 0.59920(3) 0.02063(11) Uani 1 1 d . . .
F1 F -0.01605(11) 0.56415(11) 0.43411(8) 0.0283(3) Uani 1 1 d . . .
F2 F 0.10829(11) 0.25962(10) 0.60318(7) 0.0257(3) Uani 1 1 d . . .
O1 O 0.40464(11) 0.69021(11) 0.40751(8) 0.0175(3) Uani 1 1 d . . .
O2 O 0.27253(12) 0.31945(11) 0.34369(8) 0.0175(3) Uani 1 1 d . . .
N1 N 0.42667(13) 0.57471(12) 0.46850(9) 0.0139(3) Uani 1 1 d . . .
N2 N 0.51637(13) 0.60740(12) 0.46137(8) 0.0136(3) Uani 1 1 d . . .
N3 N 0.34439(13) 0.40590(12) 0.41652(9) 0.0141(3) Uani 1 1 d . . .
N4 N 0.37891(14) 0.42817(13) 0.36289(9) 0.0161(3) Uani 1 1 d . . .
C1 C 0.36338(16) 0.62526(14) 0.43540(10) 0.0156(4) Uani 1 1 d . . .
C2 C 0.50064(16) 0.67593(15) 0.42572(10) 0.0155(4) Uani 1 1 d . . .
C3 C 0.28085(16) 0.34413(15) 0.40383(10) 0.0155(4) Uani 1 1 d . . .
C4 C 0.33556(16) 0.37589(15) 0.32072(10) 0.0160(4) Uani 1 1 d . . .
C5 C 0.26271(16) 0.61215(15) 0.43056(11) 0.0166(4) Uani 1 1 d . . .
C6 C 0.24107(15) 0.53668(14) 0.46320(10) 0.0147(4) Uani 1 1 d . . .
C7 C 0.14404(17) 0.52189(16) 0.46314(11) 0.0188(4) Uani 1 1 d . . .
H7 H 0.1241 0.4727 0.4844 0.023 Uiso 1 1 d R . .
C8 C 0.07729(17) 0.57961(16) 0.43174(12) 0.0199(4) Uani 1 1 d . . .
C9 C 0.09885(17) 0.65157(17) 0.39831(12) 0.0221(5) Uani 1 1 d . . .
H9 H 0.0501 0.6881 0.3765 0.026 Uiso 1 1 d R . .
C10 C 0.19446(17) 0.66839(16) 0.39779(12) 0.0195(4) Uani 1 1 d . . .
H10 H 0.2131 0.7172 0.3756 0.023 Uiso 1 1 d R . .
C11 C 0.56372(15) 0.74034(14) 0.40321(10) 0.0151(4) Uani 1 1 d . . .
C12 C 0.59429(16) 0.81354(15) 0.44129(11) 0.0161(4) Uani 1 1 d . . .
C13 C 0.64692(16) 0.87746(15) 0.41693(11) 0.0179(4) Uani 1 1 d . . .
H13 H 0.6690 0.9269 0.4419 0.021 Uiso 1 1 d R . .
C14 C 0.66840(16) 0.87116(16) 0.35672(11) 0.0189(4) Uani 1 1 d . . .
C15 C 0.63679(17) 0.79842(16) 0.32072(11) 0.0202(4) Uani 1 1 d . . .
H15 H 0.6521 0.7934 0.2801 0.024 Uiso 1 1 d R . .
C16 C 0.58291(17) 0.73209(15) 0.34249(11) 0.0181(4) Uani 1 1 d . . .
C17 C 0.56584(17) 0.82432(16) 0.50514(11) 0.0184(4) Uani 1 1 d . . .
H17 H 0.5632 0.7646 0.5237 0.022 Uiso 1 1 d R . .
C18 C 0.46568(19) 0.8650(2) 0.49856(14) 0.0303(6) Uani 1 1 d . . .
H18B H 0.4660 0.9233 0.4796 0.039(6) Uiso 1 1 d R . .
H18C H 0.4477 0.8702 0.5399 0.039(6) Uiso 1 1 d R . .
H18A H 0.4196 0.8275 0.4720 0.039(6) Uiso 1 1 d R . .
C19 C 0.63565(18) 0.87960(17) 0.55058(12) 0.0229(5) Uani 1 1 d . . .
H19A H 0.7007 0.8577 0.5517 0.036(6) Uiso 1 1 d R . .
H19B H 0.6192 0.8757 0.5924 0.036(6) Uiso 1 1 d R . .
H19C H 0.6319 0.9409 0.5368 0.036(6) Uiso 1 1 d R . .
C20 C 0.72415(18) 0.94340(17) 0.33091(13) 0.0231(5) Uani 1 1 d . . .
H20 H 0.7337 0.9253 0.2883 0.028 Uiso 1 1 d R . .
C21 C 0.6696(2) 1.0304(2) 0.32468(19) 0.0382(8) Uani 1 1 d . . .
H21A H 0.6086 1.0228 0.2964 0.043(6) Uiso 1 1 d R . .
H21C H 0.7075 1.0753 0.3079 0.043(6) Uiso 1 1 d R . .
H21B H 0.6577 1.0489 0.3658 0.043(6) Uiso 1 1 d R . .
C22 C 0.82235(19) 0.95588(19) 0.37103(13) 0.0263(5) Uani 1 1 d . . .
H22B H 0.8149 0.9750 0.4129 0.034(5) Uiso 1 1 d R . .
H22C H 0.8578 1.0004 0.3520 0.034(5) Uiso 1 1 d R . .
H22A H 0.8573 0.9003 0.3739 0.034(5) Uiso 1 1 d R . .
C23 C 0.5419(2) 0.65625(17) 0.30062(12) 0.0250(5) Uani 1 1 d . . .
H23 H 0.5239 0.6088 0.3281 0.030 Uiso 1 1 d R . .
C24 C 0.4511(2) 0.6851(2) 0.25691(15) 0.0376(7) Uani 1 1 d . . .
H24C H 0.4663 0.7330 0.2303 0.047(6) Uiso 1 1 d R . .
H24B H 0.4040 0.7052 0.2817 0.047(6) Uiso 1 1 d R . .
H24A H 0.4250 0.6354 0.2308 0.047(6) Uiso 1 1 d R . .
C25 C 0.6138(2) 0.6173(2) 0.26310(14) 0.0347(6) Uani 1 1 d . . .
H25A H 0.5863 0.5649 0.2408 0.043(6) Uiso 1 1 d R . .
H25C H 0.6725 0.6013 0.2916 0.043(6) Uiso 1 1 d R . .
H25B H 0.6285 0.6608 0.2330 0.043(6) Uiso 1 1 d R . .
C26 C 0.23061(16) 0.31629(15) 0.45263(11) 0.0159(4) Uani 1 1 d . . .
C27 C 0.26295(15) 0.36331(14) 0.50866(10) 0.0145(4) Uani 1 1 d . . .
C28 C 0.21945(16) 0.34237(15) 0.55971(11) 0.0171(4) Uani 1 1 d . . .
H28 H 0.2381 0.3712 0.5986 0.021 Uiso 1 1 d R . .
C29 C 0.14909(17) 0.27924(16) 0.55260(12) 0.0195(4) Uani 1 1 d . . .
C30 C 0.11437(18) 0.23612(17) 0.49717(12) 0.0225(5) Uani 1 1 d . . .
H30 H 0.0635 0.1952 0.4944 0.027 Uiso 1 1 d R . .
C31 C 0.15667(17) 0.25502(16) 0.44609(12) 0.0204(4) Uani 1 1 d . . .
H31 H 0.1357 0.2268 0.4072 0.024 Uiso 1 1 d R . .
C32 C 0.34526(16) 0.37480(15) 0.25462(10) 0.0161(4) Uani 1 1 d . . .
C33 C 0.43399(16) 0.35146(15) 0.23879(10) 0.0166(4) Uani 1 1 d . . .
C34 C 0.44412(17) 0.36190(16) 0.17662(11) 0.0189(4) Uani 1 1 d . . .
H34 H 0.5029 0.3462 0.1646 0.023 Uiso 1 1 d R . .
C35 C 0.37105(18) 0.39451(16) 0.13163(11) 0.0199(4) Uani 1 1 d . . .
C36 C 0.28400(18) 0.41555(17) 0.14874(11) 0.0218(5) Uani 1 1 d . . .
H36 H 0.2335 0.4366 0.1179 0.026 Uiso 1 1 d R . .
C37 C 0.26938(17) 0.40644(16) 0.21008(11) 0.0193(4) Uani 1 1 d . . .
C38 C 0.51370(17) 0.31476(18) 0.28730(11) 0.0216(5) Uani 1 1 d . . .
H38 H 0.5157 0.3500 0.3263 0.026 Uiso 1 1 d R . .
C39 C 0.4922(2) 0.2196(2) 0.30267(18) 0.0407(8) Uani 1 1 d . . .
H39B H 0.4307 0.2169 0.3170 0.059(7) Uiso 1 1 d R . .
H39C H 0.5426 0.1977 0.3356 0.059(7) Uiso 1 1 d R . .
H39A H 0.4895 0.1833 0.2652 0.059(7) Uiso 1 1 d R . .
C40 C 0.61222(19) 0.3204(2) 0.26890(14) 0.0316(6) Uani 1 1 d . . .
H40A H 0.6145 0.2818 0.2332 0.044(6) Uiso 1 1 d R . .
H40C H 0.6608 0.3021 0.3042 0.044(6) Uiso 1 1 d R . .
H40B H 0.6246 0.3810 0.2575 0.044(6) Uiso 1 1 d R . .
C41 C 0.3891(2) 0.41131(18) 0.06573(12) 0.0252(5) Uani 1 1 d . . .
H41 H 0.4476 0.3779 0.0603 0.030 Uiso 1 1 d R . .
C42 C 0.4094(2) 0.5090(2) 0.05831(14) 0.0307(6) Uani 1 1 d . . .
H42B H 0.4275 0.5191 0.0175 0.039(6) Uiso 1 1 d R . .
H42C H 0.4616 0.5273 0.0913 0.039(6) Uiso 1 1 d R . .
H42A H 0.3520 0.5430 0.0614 0.039(6) Uiso 1 1 d R . .
C43 C 0.3075(3) 0.3813(2) 0.01521(13) 0.0373(7) Uani 1 1 d . . .
H43A H 0.2930 0.3196 0.0220 0.050(7) Uiso 1 1 d R . .
H43C H 0.3261 0.3879 -0.0258 0.050(7) Uiso 1 1 d R . .
H43B H 0.2509 0.4171 0.0170 0.050(7) Uiso 1 1 d R . .
C44 C 0.17706(19) 0.4370(2) 0.22950(12) 0.0273(5) Uani 1 1 d . . .
H44 H 0.1660 0.3997 0.2653 0.033 Uiso 1 1 d R . .
C45 C 0.1879(3) 0.5322(3) 0.25256(18) 0.0489(10) Uani 1 1 d . . .
H45A H 0.1972 0.5706 0.2180 0.066(8) Uiso 1 1 d R . .
H45C H 0.2433 0.5368 0.2862 0.066(8) Uiso 1 1 d R . .
H45B H 0.1303 0.5501 0.2682 0.066(8) Uiso 1 1 d R . .
C46 C 0.08989(19) 0.4280(2) 0.17793(14) 0.0309(6) Uani 1 1 d . . .
H46B H 0.0949 0.4697 0.1444 0.040(6) Uiso 1 1 d R . .
H46C H 0.0320 0.4402 0.1950 0.040(6) Uiso 1 1 d R . .
H46A H 0.0869 0.3681 0.1613 0.040(6) Uiso 1 1 d R . .
Cl2 Cl -0.13314(9) 0.26902(8) 0.39191(6) 0.0675(3) Uani 1 1 d . A .
Cl3A Cl -0.03925(12) 0.40379(9) 0.33154(5) 0.0686(4) Uani 0.95 1 d P A 1
Cl3B Cl -0.0899(16) 0.4319(15) 0.3269(10) 0.047(4) Uiso 0.05 1 d P A 2
C47 C -0.1011(3) 0.3798(3) 0.39340(19) 0.0519(9) Uani 1 1 d . . .
H472 H -0.0600 0.3937 0.4337 0.062 Uiso 1 1 d R A .
H471 H -0.1593 0.4163 0.3896 0.062 Uiso 1 1 d R . .

loop_
_atom_site_aniso_label
_atom_site_aniso_U_11
_atom_site_aniso_U_22
_atom_site_aniso_U_33
_atom_site_aniso_U_23
_atom_site_aniso_U_13
_atom_site_aniso_U_12
Ir 0.01293(4) 0.01228(4) 0.01275(4) 0.00057(3) 0.00388(3) 0.00002(3)
Cl1 0.0242(3) 0.0228(3) 0.0157(2) -0.00380(19) 0.00583(19) 0.0002(2)
F1 0.0141(7) 0.0278(8) 0.0444(10) 0.0099(7) 0.0088(6) 0.0022(6)
F2 0.0246(7) 0.0269(8) 0.0298(8) 0.0087(6) 0.0163(6) 0.0012(6)
O1 0.0145(7) 0.0160(7) 0.0225(8) 0.0055(6) 0.0040(6) -0.0005(6)
O2 0.0196(8) 0.0178(8) 0.0157(7) -0.0012(6) 0.0045(6) -0.0033(6)
N1 0.0135(8) 0.0136(8) 0.0153(8) -0.0003(6) 0.0042(6) -0.0018(6)
N2 0.0137(8) 0.0131(8) 0.0145(8) 0.0007(6) 0.0039(6) -0.0011(6)
N3 0.0143(8) 0.0135(8) 0.0151(8) 0.0014(6) 0.0042(6) 0.0018(6)
N4 0.0173(9) 0.0188(9) 0.0129(8) 0.0012(7) 0.0050(7) 0.0008(7)
C1 0.0171(9) 0.0123(9) 0.0181(10) 0.0013(7) 0.0049(8) -0.0007(7)
C2 0.0152(9) 0.0146(9) 0.0170(9) 0.0003(7) 0.0040(7) -0.0002(7)
C3 0.0164(9) 0.0143(9) 0.0161(9) 0.0003(7) 0.0041(7) 0.0012(7)
C4 0.0156(9) 0.0181(10) 0.0149(9) 0.0004(8) 0.0041(7) -0.0004(8)
C5 0.0158(9) 0.0144(9) 0.0201(10) 0.0021(8) 0.0046(8) -0.0001(8)
C6 0.0147(9) 0.0143(9) 0.0160(9) -0.0009(8) 0.0051(7) 0.0011(7)
C7 0.0166(10) 0.0192(11) 0.0221(11) 0.0028(8) 0.0075(8) 0.0013(8)
C8 0.0156(10) 0.0193(11) 0.0265(12) 0.0010(9) 0.0080(9) 0.0004(8)
C9 0.0171(10) 0.0197(11) 0.0297(12) 0.0037(9) 0.0050(9) 0.0042(8)
C10 0.0178(10) 0.0156(10) 0.0256(11) 0.0049(8) 0.0051(8) 0.0027(8)
C11 0.0134(9) 0.0140(9) 0.0181(10) 0.0045(7) 0.0033(7) -0.0002(7)
C12 0.0144(9) 0.0160(10) 0.0180(10) 0.0016(8) 0.0035(7) 0.0018(7)
C13 0.0158(9) 0.0155(10) 0.0229(11) 0.0018(8) 0.0052(8) -0.0016(8)
C14 0.0157(10) 0.0192(11) 0.0226(11) 0.0063(8) 0.0058(8) 0.0007(8)
C15 0.0210(11) 0.0219(11) 0.0192(10) 0.0054(8) 0.0076(8) 0.0023(9)
C16 0.0199(10) 0.0176(10) 0.0175(10) 0.0017(8) 0.0052(8) 0.0008(8)
C17 0.0198(10) 0.0181(10) 0.0183(10) -0.0003(8) 0.0060(8) -0.0006(8)
C18 0.0208(12) 0.0405(16) 0.0316(14) -0.0103(12) 0.0098(10) 0.0021(11)
C19 0.0229(11) 0.0226(12) 0.0229(11) -0.0029(9) 0.0030(9) -0.0003(9)
C20 0.0191(11) 0.0249(12) 0.0266(12) 0.0072(9) 0.0075(9) -0.0023(9)
C21 0.0262(14) 0.0276(14) 0.063(2) 0.0210(14) 0.0146(14) 0.0036(11)
C22 0.0204(11) 0.0300(13) 0.0294(13) 0.0036(10) 0.0071(10) -0.0037(10)
C23 0.0359(14) 0.0211(11) 0.0192(11) -0.0023(9) 0.0082(10) -0.0035(10)
C24 0.0393(17) 0.0416(18) 0.0289(14) -0.0055(13) -0.0021(12) -0.0092(14)
C25 0.0531(19) 0.0281(14) 0.0259(13) -0.0054(11) 0.0154(13) 0.0019(13)
C26 0.0157(9) 0.0143(9) 0.0182(10) 0.0016(8) 0.0044(8) 0.0007(7)
C27 0.0128(9) 0.0137(9) 0.0176(9) 0.0030(7) 0.0039(7) 0.0024(7)
C28 0.0176(10) 0.0165(10) 0.0188(10) 0.0037(8) 0.0071(8) 0.0032(8)
C29 0.0162(10) 0.0198(11) 0.0250(11) 0.0084(9) 0.0109(8) 0.0042(8)
C30 0.0185(10) 0.0204(11) 0.0302(13) 0.0037(9) 0.0089(9) -0.0038(9)
C31 0.0180(10) 0.0186(11) 0.0246(11) 0.0003(9) 0.0040(9) -0.0031(8)
C32 0.0183(10) 0.0173(10) 0.0130(9) -0.0002(7) 0.0036(7) -0.0008(8)
C33 0.0171(10) 0.0170(10) 0.0161(10) -0.0008(8) 0.0043(8) -0.0005(8)
C34 0.0201(10) 0.0195(10) 0.0182(10) -0.0011(8) 0.0065(8) -0.0001(8)
C35 0.0261(11) 0.0199(11) 0.0145(9) -0.0004(8) 0.0057(8) 0.0029(9)
C36 0.0232(11) 0.0250(12) 0.0168(10) 0.0021(9) 0.0022(8) 0.0051(9)
C37 0.0191(10) 0.0213(11) 0.0175(10) -0.0013(8) 0.0033(8) 0.0019(8)
C38 0.0174(10) 0.0292(12) 0.0182(10) 0.0016(9) 0.0028(8) 0.0038(9)
C39 0.0324(15) 0.0361(17) 0.053(2) 0.0186(15) 0.0063(14) 0.0084(13)
C40 0.0186(11) 0.0502(18) 0.0270(13) 0.0015(12) 0.0071(10) 0.0055(11)
C41 0.0302(13) 0.0306(13) 0.0164(10) 0.0031(9) 0.0082(9) 0.0090(10)
C42 0.0293(14) 0.0366(15) 0.0271(13) 0.0081(11) 0.0071(11) -0.0026(12)
C43 0.059(2) 0.0351(16) 0.0179(12) -0.0010(11) 0.0073(12) -0.0073(15)
C44 0.0208(11) 0.0423(15) 0.0194(11) 0.0016(10) 0.0050(9) 0.0103(11)
C45 0.0399(18) 0.058(2) 0.0439(19) -0.0258(17) -0.0058(15) 0.0248(16)
C46 0.0202(12) 0.0412(16) 0.0308(14) 0.0051(12) 0.0030(10) 0.0025(11)
Cl2 0.0638(7) 0.0482(6) 0.0847(8) 0.0060(5) -0.0033(6) -0.0090(5)
Cl3A 0.1005(11) 0.0733(8) 0.0364(5) -0.0152(5) 0.0242(6) -0.0193(8)
C47 0.067(3) 0.047(2) 0.044(2) -0.0082(17) 0.0157(18) -0.0051(19)

loop_
_atom_type_symbol
_atom_type_description
_atom_type_scat_dispersion_real
_atom_type_scat_dispersion_imag
_atom_type_scat_source
C C 0.0033 0.0016 'International Tables Vol C Tables 4.2.6.8 and 6.1.1.4'
H H 0.0000 0.0000 'International Tables Vol C Tables 4.2.6.8 and 6.1.1.4'
N N 0.0061 0.0033 'International Tables Vol C Tables 4.2.6.8 and 6.1.1.4'
O O 0.0106 0.0060 'International Tables Vol C Tables 4.2.6.8 and 6.1.1.4'
F F 0.0171 0.0103 'International Tables Vol C Tables 4.2.6.8 and 6.1.1.4'
Cl Cl 0.1484 0.1585 'International Tables Vol C Tables 4.2.6.8 and 6.1.1.4'
Ir Ir -1.4442 7.9887 'International Tables Vol C Tables 4.2.6.8 and 6.1.1.4'

loop_
_exptl_crystal_face_index_h
_exptl_crystal_face_index_k
_exptl_crystal_face_index_l
_exptl_crystal_face_perp_dist
0.00 -1.00 1.00 0.0700
0.00 1.00 -1.00 0.0700
0.00 0.00 -1.00 0.1250
0.00 0.00 1.00 0.1250
1.00 1.00 0.00 0.1500
-1.00 0.00 0.00 0.2100
2.00 0.00 -3.00 0.2400
0.00 -1.00 -1.00 0.1100
0.00 1.00 1.00 0.1500

loop_
_geom_angle_atom_site_label_1
_geom_angle_atom_site_label_2
_geom_angle_atom_site_label_3
_geom_angle
_geom_angle_site_symmetry_1
_geom_angle_site_symmetry_3
F1 C8 C7 117.5(2) . .
F1 C8 C9 117.8(2) . .
F2 C29 C28 117.8(2) . .
F2 C29 C30 117.4(2) . .
O1 C1 C5 125.3(2) . .
O1 C2 C11 115.64(19) . .
O2 C3 C26 131.4(2) . .
O2 C4 C32 121.29(19) . .
N1 Ir Cl1 93.32(5) . .
N1 N2 Ir 120.76(13) . 3_666
N1 C1 O1 111.70(19) . .
N1 C1 C5 123.0(2) . .
N2 Ir Cl1 89.77(5) 3_666 .
N2 Ir N1 95.42(7) 3_666 .
N2 N1 Ir 143.55(14) . .
N2 C2 O1 111.10(19) . .
N2 C2 C11 133.2(2) . .
N3 Ir Cl1 174.70(5) . .
N3 Ir N1 90.55(7) . .
N3 Ir N2 93.47(7) . 3_666
N3 Ir C6 87.03(8) . .
N3 Ir C27 79.23(8) . .
N3 C3 O2 110.39(19) . .
N3 C3 C26 118.1(2) . .
N4 N3 Ir 133.11(15) . .
N4 C4 O2 112.56(19) . .
N4 C4 C32 126.1(2) . .
C1 O1 C2 104.08(17) . .
C1 N1 Ir 108.91(14) . .
C1 N1 N2 106.46(18) . .
C2 N2 Ir 132.33(15) . 3_666
C2 N2 N1 106.64(18) . .
C3 O2 C4 102.86(17) . .
C3 N3 Ir 116.25(15) . .
C3 N3 N4 109.51(18) . .
C4 N4 N3 104.62(18) . .
C5 C6 Ir 115.34(16) . .
C5 C10 H10 120.7 . .
C6 Ir Cl1 90.11(6) . .
C6 Ir N1 79.57(8) . .
C6 Ir N2 174.97(8) . 3_666
C6 Ir C27 88.31(9) . .
C6 C5 C1 112.3(2) . .
C6 C7 H7 120.3 . .
C7 C6 Ir 129.01(17) . .
C7 C6 C5 115.6(2) . .
C8 C7 C6 119.4(2) . .
C8 C7 H7 120.3 . .
C8 C9 H9 121.3 . .
C8 C9 C10 117.4(2) . .
C9 C8 C7 124.7(2) . .
C9 C10 C5 118.6(2) . .
C9 C10 H10 120.7 . .
C10 C5 C1 123.4(2) . .
C10 C5 C6 124.3(2) . .
C10 C9 H9 121.3 . .
C11 C12 C17 121.1(2) . .
C11 C16 C23 121.0(2) . .
C12 C11 C2 118.4(2) . .
C12 C13 H13 119.0 . .
C12 C13 C14 122.0(2) . .
C12 C17 H17 107.8 . .
C12 C17 C18 110.4(2) . .
C12 C17 C19 113.8(2) . .
C13 C12 C11 117.5(2) . .
C13 C12 C17 121.3(2) . .
C13 C14 C20 120.6(2) . .
C14 C13 H13 119.0 . .
C14 C15 H15 119.0 . .
C14 C15 C16 122.0(2) . .
C14 C20 H20 107.8 . .
C14 C20 C21 111.8(2) . .
C14 C20 C22 111.3(2) . .
C15 C14 C13 118.8(2) . .
C15 C14 C20 120.6(2) . .
C15 C16 C11 117.5(2) . .
C15 C16 C23 121.4(2) . .
C16 C11 C2 119.0(2) . .
C16 C11 C12 122.2(2) . .
C16 C15 H15 119.0 . .
C16 C23 H23 107.6 . .
C16 C23 C24 110.4(2) . .
C16 C23 C25 113.0(2) . .
C17 C18 H18B 109.5 . .
C17 C18 H18C 109.5 . .
C17 C18 H18A 109.5 . .
C17 C19 H19A 109.5 . .
C17 C19 H19B 109.5 . .
C17 C19 H19C 109.5 . .
C18 C17 H17 107.8 . .
H18B C18 H18C 109.5 . .
H18B C18 H18A 109.5 . .
H18C C18 H18A 109.5 . .
C19 C17 H17 107.8 . .
C19 C17 C18 109.0(2) . .
H19A C19 H19B 109.5 . .
H19A C19 H19C 109.5 . .
H19B C19 H19C 109.5 . .
C20 C21 H21A 109.5 . .
C20 C21 H21C 109.5 . .
C20 C21 H21B 109.5 . .
C20 C22 H22B 109.5 . .
C20 C22 H22C 109.5 . .
C20 C22 H22A 109.5 . .
C21 C20 H20 107.8 . .
H21A C21 H21C 109.5 . .
H21A C21 H21B 109.5 . .
H21C C21 H21B 109.5 . .
C22 C20 H20 107.8 . .
C22 C20 C21 110.0(2) . .
H22B C22 H22C 109.5 . .
H22B C22 H22A 109.5 . .
H22C C22 H22A 109.5 . .
C23 C24 H24C 109.5 . .
C23 C24 H24B 109.5 . .
C23 C24 H24A 109.5 . .
C23 C25 H25A 109.5 . .
C23 C25 H25C 109.5 . .
C23 C25 H25B 109.5 . .
C24 C23 H23 107.6 . .
C24 C23 C25 110.4(2) . .
H24C C24 H24B 109.5 . .
H24C C24 H24A 109.5 . .
H24B C24 H24A 109.5 . .
C25 C23 H23 107.6 . .
H25A C25 H25C 109.5 . .
H25A C25 H25B 109.5 . .
H25C C25 H25B 109.5 . .
C26 C27 Ir 114.78(15) . .
C26 C31 H31 120.5 . .
C27 Ir Cl1 96.24(6) . .
C27 Ir N1 164.58(8) . .
C27 Ir N2 96.69(8) . 3_666
C27 C26 C3 110.81(19) . .
C27 C28 H28 120.5 . .
C28 C27 Ir 128.36(17) . .
C28 C27 C26 116.4(2) . .
C28 C29 C30 124.8(2) . .
C29 C28 C27 118.9(2) . .
C29 C28 H28 120.5 . .
C29 C30 H30 121.3 . .
C30 C31 C26 118.9(2) . .
C30 C31 H31 120.6 . .
C31 C26 C3 125.7(2) . .
C31 C26 C27 123.5(2) . .
C31 C30 C29 117.5(2) . .
C31 C30 H30 121.3 . .
C32 C33 C38 121.1(2) . .
C32 C37 C44 120.7(2) . .
C33 C32 C4 118.9(2) . .
C33 C34 H34 118.9 . .
C33 C38 H38 107.5 . .
C33 C38 C39 110.4(2) . .
C33 C38 C40 114.0(2) . .
C34 C33 C32 117.1(2) . .
C34 C33 C38 121.8(2) . .
C34 C35 C36 119.0(2) . .
C34 C35 C41 119.7(2) . .
C35 C34 C33 122.2(2) . .
C35 C34 H34 118.9 . .
C35 C36 H36 119.3 . .
C35 C36 C37 121.5(2) . .
C35 C41 H41 107.9 . .
C35 C41 C42 109.2(2) . .
C35 C41 C43 113.4(2) . .
C36 C35 C41 121.2(2) . .
C36 C37 C32 118.0(2) . .
C36 C37 C44 121.1(2) . .
C37 C32 C4 118.7(2) . .
C37 C32 C33 122.1(2) . .
C37 C36 H36 119.3 . .
C37 C44 H44 107.7 . .
C37 C44 C45 109.7(3) . .
C37 C44 C46 113.5(2) . .
C38 C39 H39B 109.5 . .
C38 C39 H39C 109.5 . .
C38 C39 H39A 109.5 . .
C38 C40 H40A 109.5 . .
C38 C40 H40C 109.5 . .
C38 C40 H40B 109.5 . .
C39 C38 H38 107.5 . .
H39B C39 H39C 109.5 . .
H39B C39 H39A 109.5 . .
H39C C39 H39A 109.5 . .
C40 C38 H38 107.5 . .
C40 C38 C39 109.8(2) . .
H40A C40 H40C 109.5 . .
H40A C40 H40B 109.5 . .
H40C C40 H40B 109.5 . .
C41 C42 H42B 109.5 . .
C41 C42 H42C 109.5 . .
C41 C42 H42A 109.5 . .
C41 C43 H43A 109.5 . .
C41 C43 H43C 109.5 . .
C41 C43 H43B 109.5 . .
C42 C41 H41 107.9 . .
H42B C42 H42C 109.5 . .
H42B C42 H42A 109.5 . .
H42C C42 H42A 109.5 . .
C43 C41 H41 107.9 . .
C43 C41 C42 110.5(2) . .
H43A C43 H43C 109.5 . .
H43A C43 H43B 109.5 . .
H43C C43 H43B 109.5 . .
C44 C45 H45A 109.5 . .
C44 C45 H45C 109.5 . .
C44 C45 H45B 109.5 . .
C44 C46 H46B 109.5 . .
C44 C46 H46C 109.5 . .
C44 C46 H46A 109.5 . .
C45 C44 H44 107.7 . .
H45A C45 H45C 109.5 . .
H45A C45 H45B 109.5 . .
H45C C45 H45B 109.5 . .
C46 C44 H44 107.7 . .
C46 C44 C45 110.4(2) . .
H46B C46 H46C 109.5 . .
H46B C46 H46A 109.5 . .
H46C C46 H46A 109.5 . .
Cl2 C47 Cl3A 110.4(2) . .
Cl2 C47 H472 109.6 . .
Cl2 C47 H471 109.3 . .
Cl3A C47 H472 109.5 . .
Cl3A C47 H471 109.9 . .
Cl3B C47 Cl2 120.2(8) . .
H472 C47 H471 108.1 . .

loop_
_geom_bond_atom_site_label_1
_geom_bond_atom_site_label_2
_geom_bond_distance
_geom_bond_site_symmetry_2
Ir Cl1 2.3545(6) .
Ir N1 2.1721(18) .
Ir N2 2.1591(18) 3_666
Ir N3 2.0033(19) .
Ir C6 2.025(2) .
Ir C27 2.025(2) .
F1 C8 1.359(3) .
F2 C29 1.364(3) .
O1 C1 1.348(3) .
O1 C2 1.372(3) .
O2 C3 1.347(3) .
O2 C4 1.397(3) .
N1 N2 1.404(2) .
N1 C1 1.303(3) .
N2 Ir 2.1591(18) 3_666
N2 C2 1.297(3) .
N3 N4 1.385(3) .
N3 C3 1.302(3) .
N4 C4 1.289(3) .
C1 C5 1.433(3) .
C2 C11 1.471(3) .
C3 C26 1.444(3) .
C4 C32 1.469(3) .
C5 C6 1.414(3) .
C5 C10 1.395(3) .
C6 C7 1.399(3) .
C7 H7 0.9500 .
C7 C8 1.385(3) .
C8 C9 1.380(3) .
C9 H9 0.9500 .
C9 C10 1.387(3) .
C10 H10 0.9500 .
C11 C12 1.413(3) .
C11 C16 1.401(3) .
C12 C13 1.389(3) .
C12 C17 1.522(3) .
C13 H13 0.9500 .
C13 C14 1.400(3) .
C14 C15 1.387(4) .
C14 C20 1.521(3) .
C15 H15 0.9500 .
C15 C16 1.401(3) .
C16 C23 1.524(3) .
C17 H17 0.9999 .
C17 C18 1.539(4) .
C17 C19 1.528(3) .
C18 H18B 0.9801 .
C18 H18C 0.9799 .
C18 H18A 0.9800 .
C19 H19A 0.9801 .
C19 H19B 0.9799 .
C19 H19C 0.9800 .
C20 H20 1.0001 .
C20 C21 1.532(4) .
C20 C22 1.526(4) .
C21 H21A 0.9800 .
C21 H21C 0.9800 .
C21 H21B 0.9800 .
C22 H22B 0.9800 .
C22 H22C 0.9799 .
C22 H22A 0.9800 .
C23 H23 1.0001 .
C23 C24 1.530(4) .
C23 C25 1.535(4) .
C24 H24C 0.9801 .
C24 H24B 0.9799 .
C24 H24A 0.9799 .
C25 H25A 0.9799 .
C25 H25C 0.9801 .
C25 H25B 0.9799 .
C26 C27 1.420(3) .
C26 C31 1.396(3) .
C27 C28 1.400(3) .
C28 H28 0.9501 .
C28 C29 1.378(3) .
C29 C30 1.387(4) .
C30 H30 0.9501 .
C30 C31 1.384(3) .
C31 H31 0.9499 .
C32 C33 1.412(3) .
C32 C37 1.405(3) .
C33 C34 1.395(3) .
C33 C38 1.516(3) .
C34 H34 0.9499 .
C34 C35 1.390(3) .
C35 C36 1.392(3) .
C35 C41 1.522(3) .
C36 H36 0.9500 .
C36 C37 1.393(3) .
C37 C44 1.522(3) .
C38 H38 1.0000 .
C38 C39 1.532(4) .
C38 C40 1.527(4) .
C39 H39B 0.9800 .
C39 H39C 0.9799 .
C39 H39A 0.9801 .
C40 H40A 0.9801 .
C40 H40C 0.9799 .
C40 H40B 0.9801 .
C41 H41 0.9999 .
C41 C42 1.531(4) .
C41 C43 1.524(4) .
C42 H42B 0.9802 .
C42 H42C 0.9800 .
C42 H42A 0.9799 .
C43 H43A 0.9800 .
C43 H43C 0.9799 .
C43 H43B 0.9801 .
C44 H44 1.0000 .
C44 C45 1.535(5) .
C44 C46 1.528(4) .
C45 H45A 0.9801 .
C45 H45C 0.9801 .
C45 H45B 0.9801 .
C46 H46B 0.9799 .
C46 H46C 0.9800 .
C46 H46A 0.9800 .
Cl2 C47 1.748(4) .
Cl3A C47 1.771(4) .
Cl3B C47 1.68(2) .
C47 H472 0.9901 .
C47 H471 0.9897 .
